data_2203358
loop_
_publ_author_name
'Alexander Brice\~no'
'Reinaldo Atencio'

_publ_section_title
;
 [(NH~4~)~2~(Mo~4~O~13~)]~<i>n~</i>: a novel two-dimensional
 polyoxomolybdate(VI) framework
;
_journal_issue 3
_journal_name_full 'Acta Crystallographica Section E'
_journal_page_first i47
_journal_page_last i49
_journal_paper_doi 10.1107/S160053680400385X
_journal_volume 60
_journal_year 2004
_chemical_formula_iupac '(N H4)2 [Mo4 O13]'
_chemical_formula_moiety '(N H4)2 (Mo4 O13)'
_chemical_formula_structural '(N H4)2 (Mo4 O13)'
_chemical_formula_sum 'H8 Mo4 N2 O13'
_chemical_formula_weight 627.84
_chemical_name_systematic ?
_space_group_IT_number 61
_symmetry_cell_setting orthorhombic
_symmetry_space_group_name_Hall '-P 2ac 2ab'
_symmetry_space_group_name_H-M 'P b c a'
_atom_sites_solution_primary direct
_atom_sites_solution_secondary difmap
_audit_creation_method SHELXL-97
_cell_angle_alpha 90.00
_cell_angle_beta 90.00
_cell_angle_gamma 90.00
_cell_formula_units_Z 8
_cell_length_a 15.423(2)
_cell_length_b 19.0022(9)
_cell_length_c 7.6423(7)
_cell_measurement_reflns_used 25
_cell_measurement_temperature 293(2)
_cell_measurement_theta_max 39.76
_cell_measurement_theta_min 39.33
_cell_volume 2239.7(4)
_computing_cell_refinement
;
MSC/AFC Diffractometer Control Software
;
_computing_data_collection
;
MSC/AFC Diffractometer Control Software (Molecular
Structure Corporation, 1993)
;
_computing_data_reduction
;
TEXSAN (Molecular Structure Corporation, 1999)
;
_computing_molecular_graphics SHELXLTL-NT
_computing_publication_material SHELXLTL-NT
_computing_structure_refinement SHELXLTL-NT
_computing_structure_solution 'SHELXLTL-NT (Bruker, 1998)'
_diffrn_ambient_temperature 293(2)
_diffrn_measured_fraction_theta_full 0.999
_diffrn_measured_fraction_theta_max 0.999
_diffrn_measurement_device_type 'Rigaku AFC-7S'
_diffrn_measurement_method \w-2\q
_diffrn_radiation_monochromator graphite
_diffrn_radiation_source 'Normal-focus sealed tube'
_diffrn_radiation_type MoK\a
_diffrn_radiation_wavelength 0.71073
_diffrn_reflns_av_R_equivalents 0.0391
_diffrn_reflns_av_sigmaI/netI 0.0143
_diffrn_reflns_limit_h_max 18
_diffrn_reflns_limit_h_min 0
_diffrn_reflns_limit_k_max 22
_diffrn_reflns_limit_k_min -2
_diffrn_reflns_limit_l_max 9
_diffrn_reflns_limit_l_min 0
_diffrn_reflns_number 2166
_diffrn_reflns_theta_full 24.99
_diffrn_reflns_theta_max 24.99
_diffrn_reflns_theta_min 2.14
_diffrn_standards_decay_% 0
_diffrn_standards_interval_count 150
_diffrn_standards_number 3
_exptl_absorpt_coefficient_mu 4.453
_exptl_absorpt_correction_T_max 0.411
_exptl_absorpt_correction_T_min 0.160
_exptl_absorpt_correction_type empirical
_exptl_absorpt_process_details '(Walker & Stuart 1983)'
_exptl_crystal_colour colorless
_exptl_crystal_density_diffrn 3.724
_exptl_crystal_density_method 'not measured'
_exptl_crystal_description prism
_exptl_crystal_F_000 2352
_exptl_crystal_size_max 0.60
_exptl_crystal_size_mid 0.36
_exptl_crystal_size_min 0.20
_refine_diff_density_max 1.403
_refine_diff_density_min -2.814
_refine_ls_extinction_method none
_refine_ls_goodness_of_fit_ref 1.242
_refine_ls_hydrogen_treatment noref
_refine_ls_matrix_type full
_refine_ls_number_parameters 172
_refine_ls_number_reflns 1968
_refine_ls_number_restraints 0
_refine_ls_restrained_S_all 1.242
_refine_ls_R_factor_all 0.0397
_refine_ls_R_factor_gt 0.0374
_refine_ls_shift/su_max 0.000
_refine_ls_shift/su_mean 0.000
_refine_ls_structure_factor_coef Fsqd
_refine_ls_weighting_details 'w = 1/[\s^2^(Fo^2^)+(0.0611P)^2^+14.7630P] where P = (Fo^2^+2Fc^2^)/3'
_refine_ls_weighting_scheme calc
_refine_ls_wR_factor_gt 0.1025
_refine_ls_wR_factor_ref 0.1042
_reflns_number_gt 1842
_reflns_number_total 1968
_reflns_threshold_expression I>2\s(I)
_cod_data_source_file wm6011.cif
_cod_data_source_block I
_cod_depositor_comments
;
The following automatic conversions were performed:
'_symmetry_cell_setting' value 'Orthorhombic' changed to 'orthorhombic'
according to '/home/saulius/struct/CIF-dictionaries/cif_core.dic'
dictionary named 'cif_core.dic' version 2.4.1 from 2010-06-29.

Automatic conversion script
Id: cif_fix_enum 1527 2010-12-29 10:47:43Z saulius 

The following automatic conversions were performed:

'_symmetry_cell_setting' value 'Orthorhombic' changed to
'orthorhombic' according to
/home/saulius/struct/CIF-dictionaries/cif_core.dic dictionary named
'cif_core.dic' version 2.4.1 from 2010-06-29.

Automatic conversion script
Id: cif_fix_values 1715 2011-07-08 13:25:40Z adriana 
;
_cod_database_code 2203358
_cod_database_fobs_code 2203358

loop_
_symmetry_equiv_pos_as_xyz
'x, y, z'
'x+1/2, -y+1/2, -z'
'-x, y+1/2, -z+1/2'
'-x+1/2, -y, z+1/2'
'-x, -y, -z'
'-x-1/2, y-1/2, z'
'x, -y-1/2, z-1/2'
'x-1/2, y, -z-1/2'

loop_
_atom_site_label
_atom_site_fract_x
_atom_site_fract_y
_atom_site_fract_z
_atom_site_U_iso_or_equiv
_atom_site_adp_type
_atom_site_calc_flag
_atom_site_occupancy
_atom_site_type_symbol
Mo1 -0.14025(4) 0.39902(3) -0.20935(8) 0.00648(19) Uani d 1 Mo
Mo2 -0.27954(4) 0.24880(3) -0.42271(7) 0.00456(19) Uani d 1 Mo
Mo3 0.06614(3) 0.38978(3) -0.11479(8) 0.00570(19) Uani d 1 Mo
Mo4 -0.07082(4) 0.24360(3) -0.32982(8) 0.00402(19) Uani d 1 Mo
O1 -0.1263(3) 0.4551(3) -0.3854(7) 0.0164(11) Uani d 1 O
O2 -0.0231(3) 0.3315(2) -0.2804(6) 0.0083(10) Uani d 1 O
O3 -0.3448(3) 0.1779(3) -0.4433(7) 0.0135(11) Uani d 1 O
O4 -0.1683(3) 0.1949(2) -0.4297(6) 0.0071(9) Uani d 1 O
O5 0.1438(3) 0.3173(2) -0.1721(6) 0.0083(10) Uani d 1 O
O6 -0.1802(3) 0.3141(2) -0.3107(6) 0.0066(9) Uani d 1 O
O7 -0.0519(3) 0.4218(2) -0.0502(6) 0.0090(10) Uani d 1 O
O8 -0.2723(3) 0.2819(2) -0.6337(6) 0.0090(10) Uani d 1 O
O9 -0.2294(3) 0.4311(3) -0.1039(7) 0.0128(11) Uani d 1 O
O10 0.1187(3) 0.4228(3) 0.0658(7) 0.0141(11) Uani d 1 O
O11 0.0854(3) 0.4519(3) -0.2742(7) 0.0131(10) Uani d 1 O
O12 0.0127(3) 0.1959(2) -0.4253(6) 0.0093(10) Uani d 1 O
O13 -0.0754(3) 0.2086(3) -0.1201(7) 0.0091(10) Uani d 1 O
N1 0.0226(4) 0.4195(3) 0.3765(8) 0.0146(13) Uani d 1 N
N2 0.2840(5) 0.4322(3) 0.2305(9) 0.0218(15) Uani d 1 N

loop_
_atom_site_aniso_label
_atom_site_aniso_U_11
_atom_site_aniso_U_22
_atom_site_aniso_U_33
_atom_site_aniso_U_12
_atom_site_aniso_U_13
_atom_site_aniso_U_23
Mo1 0.0055(3) 0.0041(3) 0.0098(3) 0.0005(2) -0.0016(2) -0.0019(2)
Mo2 0.0036(3) 0.0050(3) 0.0051(3) -0.0001(2) -0.0003(2) -0.0006(2)
Mo3 0.0046(3) 0.0045(3) 0.0080(3) -0.0005(2) -0.0006(2) 0.0000(2)
Mo4 0.0036(3) 0.0032(3) 0.0052(3) 0.0007(2) -0.0002(2) -0.0007(2)
O1 0.016(3) 0.019(3) 0.015(3) -0.004(2) -0.001(2) 0.003(2)
O2 0.006(2) 0.012(2) 0.007(2) -0.0012(19) -0.0011(18) -0.0028(18)
O3 0.013(2) 0.012(3) 0.015(3) -0.005(2) -0.002(2) -0.002(2)
O4 0.007(2) 0.005(2) 0.009(2) -0.0024(19) -0.0022(18) 0.0011(18)
O5 0.008(2) 0.007(2) 0.010(2) 0.0035(19) 0.0000(18) 0.0022(19)
O6 0.004(2) 0.005(2) 0.011(2) -0.0014(18) -0.0008(18) 0.0007(18)
O7 0.006(2) 0.009(2) 0.012(2) -0.0001(19) -0.0018(19) -0.0032(19)
O8 0.008(2) 0.012(2) 0.007(2) 0.0012(19) -0.0019(18) 0.001(2)
O9 0.010(2) 0.009(2) 0.019(3) 0.0044(19) 0.001(2) 0.001(2)
O10 0.013(2) 0.014(3) 0.015(3) -0.001(2) -0.002(2) -0.003(2)
O11 0.012(2) 0.012(2) 0.015(3) -0.004(2) 0.003(2) 0.005(2)
O12 0.008(2) 0.008(2) 0.012(2) 0.0013(19) 0.0021(19) -0.0012(19)
O13 0.010(2) 0.008(2) 0.009(2) 0.0044(19) -0.0008(19) 0.001(2)
N1 0.015(3) 0.011(3) 0.017(3) 0.003(3) 0.004(3) -0.004(3)
N2 0.024(4) 0.021(4) 0.020(3) -0.002(3) -0.006(3) 0.007(3)

loop_
_atom_type_symbol
_atom_type_description
_atom_type_scat_dispersion_real
_atom_type_scat_dispersion_imag
_atom_type_scat_source
N N 0.0061 0.0033 'International Tables Vol C Tables 4.2.6.8 and 6.1.1.4'
O O 0.0106 0.0060 'International Tables Vol C Tables 4.2.6.8 and 6.1.1.4'
H H 0.0000 0.0000 'International Tables Vol C Tables 4.2.6.8 and 6.1.1.4'
Mo Mo -1.6832 0.6857 'International Tables Vol C Tables 4.2.6.8 and 6.1.1.4'

loop_
_geom_angle_atom_site_label_1
_geom_angle_atom_site_label_2
_geom_angle_atom_site_label_3
_geom_angle_site_symmetry_1
_geom_angle_site_symmetry_3
_geom_angle
_geom_angle_publ_flag
O9 Mo1 O1 . . 104.3(2) y
O9 Mo1 O7 . . 101.3(2) y
O1 Mo1 O7 . . 105.7(2) y
O9 Mo1 O6 . . 103.7(2) y
O1 Mo1 O6 . . 104.3(2) y
O7 Mo1 O6 . . 134.3(2) y
O9 Mo1 O2 . . 162.1(2) y
O1 Mo1 O2 . . 93.6(2) y
O7 Mo1 O2 . . 73.09(18) y
O6 Mo1 O2 . . 71.39(18) y
O3 Mo2 O8 . . 104.0(2) y
O3 Mo2 O5 . 8 102.2(2) y
O8 Mo2 O5 . 8 98.4(2) y
O3 Mo2 O4 . . 95.8(2) y
O8 Mo2 O4 . . 96.1(2) y
O5 Mo2 O4 8 . 153.45(19) y
O3 Mo2 O6 . . 157.3(2) y
O8 Mo2 O6 . . 96.6(2) y
O5 Mo2 O6 8 . 84.10(18) y
O4 Mo2 O6 . . 72.18(18) y
O3 Mo2 O8 . 7_566 85.2(2) y
O8 Mo2 O8 . 7_566 170.8(2) y
O5 Mo2 O8 8 7_566 80.63(19) y
O4 Mo2 O8 . 7_566 81.55(18) y
O6 Mo2 O8 . 7_566 74.22(17) y
O10 Mo3 O11 . . 103.7(2) y
O10 Mo3 O5 . . 98.9(2) y
O11 Mo3 O5 . . 103.2(2) y
O10 Mo3 O7 . . 97.0(2) y
O11 Mo3 O7 . . 97.1(2) y
O5 Mo3 O7 . . 150.4(2) y
O10 Mo3 O2 . . 162.2(2) y
O11 Mo3 O2 . . 92.7(2) y
O5 Mo3 O2 . . 83.93(19) y
O7 Mo3 O2 . . 73.73(18) y
O10 Mo3 O12 . 7_566 85.6(2) y
O11 Mo3 O12 . 7_566 168.5(2) y
O5 Mo3 O12 . 7_566 81.81(19) y
O7 Mo3 O12 . 7_566 74.64(18) y
O2 Mo3 O12 . 7_566 77.41(17) y
O12 Mo4 O13 . . 102.6(2) y
O12 Mo4 O2 . . 105.1(2) y
O13 Mo4 O2 . . 99.9(2) y
O12 Mo4 O4 . . 99.3(2) y
O13 Mo4 O4 . . 98.6(2) y
O2 Mo4 O4 . . 145.1(2) y
O12 Mo4 O6 . . 158.8(2) y
O13 Mo4 O6 . . 98.2(2) y
O2 Mo4 O6 . . 74.86(18) y
O4 Mo4 O6 . . 73.42(18) y
O12 Mo4 O13 . 7_565 80.2(2) y
O13 Mo4 O13 . 7_565 176.0(3) y
O2 Mo4 O13 . 7_565 81.93(18) y
O4 Mo4 O13 . 7_565 77.99(18) y
O6 Mo4 O13 . 7_565 78.74(17) y
Mo4 O2 Mo3 . . 145.5(3) ?
Mo4 O2 Mo1 . . 103.8(2) ?
Mo3 O2 Mo1 . . 94.40(18) ?
Mo4 O4 Mo2 . . 114.4(2) ?
Mo3 O5 Mo2 . 8_655 144.1(3) y
Mo1 O6 Mo2 . . 152.5(3) ?
Mo1 O6 Mo4 . . 107.6(2) ?
Mo2 O6 Mo4 . . 99.92(18) ?
Mo1 O7 Mo3 . . 115.7(2) ?
Mo2 O8 Mo2 . 7_565 143.3(3) y
Mo4 O12 Mo3 . 7_565 152.7(3) y
Mo4 O13 Mo4 . 7_566 135.0(3) y

loop_
_geom_bond_atom_site_label_1
_geom_bond_atom_site_label_2
_geom_bond_site_symmetry_2
_geom_bond_distance
_geom_bond_publ_flag
Mo1 O9 . 1.706(5) y
Mo1 O1 . 1.730(5) y
Mo1 O7 . 1.877(5) y
Mo1 O6 . 1.893(5) y
Mo1 O2 . 2.281(5) y
Mo2 O3 . 1.688(5) y
Mo2 O8 . 1.734(5) y
Mo2 O5 8 1.902(5) y
Mo2 O4 . 1.999(5) y
Mo2 O6 . 2.149(5) y
Mo2 O8 7_566 2.288(5) y
Mo3 O10 . 1.719(5) y
Mo3 O11 . 1.723(5) y
Mo3 O5 . 1.877(5) y
Mo3 O7 . 1.982(5) y
Mo3 O2 . 2.173(5) y
Mo3 O12 7_566 2.330(5) y
Mo4 O12 . 1.735(5) y
Mo4 O13 . 1.736(5) y
Mo4 O2 . 1.865(5) y
Mo4 O4 . 1.923(4) y
Mo4 O6 . 2.158(5) y
Mo4 O13 7_565 2.398(5) y
O5 Mo2 8_655 1.902(5) ?
O8 Mo2 7_565 2.288(5) ?
O12 Mo3 7_565 2.330(5) ?
O13 Mo4 7_566 2.398(5) ?
